data_4100050
loop_
_publ_author_name
'Yamashita, Makoto'
'Yamamoto, Yohsuke'
'Akiba, Kin-ya'
'Hashizume, Daisuke'
'Iwasaki, Fujiko'
'Takagi, Nozomi'
'Nagase, Shigeru'

_publ_section_title
;
 Syntheses and Structures of Hypervalent Pentacoordinate Carbon and Boron
 Compounds Bearing an Anthracene Skeleton -- Elucidation of Hypervalent
 Interaction Based on X-ray Analysis and DFT Calculation
;
_journal_coden_ASTM JACSAT
_journal_issue 12
_journal_name_full 'Journal of the American Chemical Society'
_journal_page_first 4354
_journal_page_last 4371
_journal_paper_doi 10.1021/ja0438011
_journal_volume 127
_journal_year 2005
_chemical_formula_sum 'C16 H14 O2'
_chemical_formula_weight 238.27
_space_group_IT_number 14
_symmetry_cell_setting monoclinic
_symmetry_space_group_name_Hall '-P 2ybc'
_symmetry_space_group_name_H-M 'P 1 21/c 1'
_cell_angle_alpha 90.000
_cell_angle_beta 91.913(5)
_cell_angle_gamma 90.000
_cell_formula_units_Z 4
_cell_length_a 6.642(5)
_cell_length_b 12.169(5)
_cell_length_c 15.118(5)
_cell_measurement_temperature 293(2)
_cell_volume 1221.3(11)
_cod_depositor_comments
;
 Updated bibliographic information.

 Antanas Vaitkus,
 2019-10-01
;
_cod_original_sg_symbol_H-M 'P 21/c'
_cod_database_code 4100050

loop_
_symmetry_equiv_pos_as_xyz
'x, y, z'
'-x, y+1/2, -z+1/2'
'-x, -y, -z'
'x, -y-1/2, z-1/2'

loop_
_atom_site_label
_atom_site_type_symbol
_atom_site_fract_x
_atom_site_fract_y
_atom_site_fract_z
_atom_site_U_iso_or_equiv
_atom_site_adp_type
_atom_site_occupancy
_atom_site_symmetry_multiplicity
_atom_site_calc_flag
_atom_site_refinement_flags
_atom_site_disorder_assembly
_atom_site_disorder_group
C19 C 0.2523(2) 0.00332(13) 0.20159(11) 0.0455(4) Uani 1 1 d . . .
H1 H 0.2573 0.0046 0.1402 0.055 Uiso 1 1 calc R . .
C2 C 0.4029(2) -0.05192(13) 0.25039(12) 0.0464(4) Uani 1 1 d . . .
O1 O -0.0474(2) 0.10607(12) 0.10336(9) 0.0588(4) Uani 1 1 d . . .
C4 C 0.0945(2) 0.05658(13) 0.24243(11) 0.0452(4) Uani 1 1 d . . .
O2 O 0.5615(2) -0.09907(12) 0.11897(10) 0.0620(4) Uani 1 1 d . . .
C6 C 0.0880(3) 0.05692(15) 0.33700(12) 0.0517(4) Uani 1 1 d . . .
C7 C -0.0641(3) 0.11195(14) 0.19303(13) 0.0493(4) Uani 1 1 d . . .
C8 C 0.5669(3) -0.10655(14) 0.20870(14) 0.0527(4) Uani 1 1 d . . .
C9 C 0.3955(3) -0.05454(15) 0.34484(12) 0.0535(5) Uani 1 1 d . . .
C10 C 0.2388(3) 0.00045(16) 0.38502(13) 0.0582(5) Uani 1 1 d . . .
H2 H 0.2344 -0.0005 0.4464 0.070 Uiso 1 1 calc R . .
C11 C -0.2152(3) 0.16451(16) 0.23514(16) 0.0613(5) Uani 1 1 d . . .
H3 H -0.3177 0.1994 0.2025 0.074 Uiso 1 1 calc R . .
C12 C -0.2149(4) 0.16561(18) 0.32861(16) 0.0705(6) Uani 1 1 d . . .
H4 H -0.3167 0.2030 0.3568 0.085 Uiso 1 1 calc R . .
C13 C 0.5474(3) -0.11379(18) 0.39384(15) 0.0672(6) Uani 1 1 d . . .
H5 H 0.5429 -0.1176 0.4552 0.081 Uiso 1 1 calc R . .
C14 C -0.2070(3) 0.1510(2) 0.04956(16) 0.0740(6) Uani 1 1 d . . .
H6 H -0.3316 0.1166 0.0641 0.111 Uiso 1 1 calc R . .
H7 H -0.1809 0.1381 -0.0117 0.111 Uiso 1 1 calc R . .
H8 H -0.2159 0.2286 0.0600 0.111 Uiso 1 1 calc R . .
C15 C 0.7099(3) -0.16108(17) 0.25819(17) 0.0655(6) Uani 1 1 d . . .
H9 H 0.8155 -0.1962 0.2308 0.079 Uiso 1 1 calc R . .
C16 C 0.6973(4) -0.16424(19) 0.35160(18) 0.0749(7) Uani 1 1 d . . .
H10 H 0.7953 -0.2022 0.3847 0.090 Uiso 1 1 calc R . .
C17 C -0.0716(4) 0.11421(18) 0.37795(15) 0.0664(6) Uani 1 1 d . . .
H11 H -0.0766 0.1160 0.4393 0.080 Uiso 1 1 calc R . .
C18 C 0.7212(4) -0.1488(2) 0.07272(18) 0.0784(7) Uani 1 1 d . . .
H12 H 0.8476 -0.1187 0.0936 0.118 Uiso 1 1 calc R . .
H13 H 0.7031 -0.1347 0.0105 0.118 Uiso 1 1 calc R . .
H14 H 0.7206 -0.2267 0.0829 0.118 Uiso 1 1 calc R . .

loop_
_atom_site_aniso_label
_atom_site_aniso_U_11
_atom_site_aniso_U_22
_atom_site_aniso_U_33
_atom_site_aniso_U_23
_atom_site_aniso_U_13
_atom_site_aniso_U_12
C19 0.0467(9) 0.0423(8) 0.0473(8) 0.0017(7) 0.0017(7) -0.0010(7)
C2 0.0450(8) 0.0390(8) 0.0550(10) 0.0024(7) -0.0022(7) -0.0053(6)
O1 0.0536(7) 0.0656(9) 0.0568(8) -0.0001(6) -0.0039(6) 0.0126(6)
C4 0.0459(8) 0.0372(8) 0.0527(9) -0.0025(7) 0.0046(7) -0.0055(6)
O2 0.0541(8) 0.0653(9) 0.0671(9) 0.0029(7) 0.0116(6) 0.0149(6)
C6 0.0594(10) 0.0446(9) 0.0517(9) -0.0038(7) 0.0101(7) -0.0107(8)
C7 0.0465(9) 0.0434(9) 0.0584(10) -0.0012(7) 0.0064(7) -0.0013(7)
C8 0.0466(9) 0.0428(9) 0.0685(12) 0.0046(8) -0.0015(8) -0.0010(7)
C9 0.0592(10) 0.0453(9) 0.0553(10) 0.0049(7) -0.0089(8) -0.0134(8)
C10 0.0744(13) 0.0537(10) 0.0464(9) 0.0018(8) 0.0004(8) -0.0165(9)
C11 0.0541(10) 0.0506(10) 0.0798(13) -0.0019(9) 0.0120(9) 0.0061(8)
C12 0.0705(13) 0.0597(12) 0.0832(15) -0.0057(11) 0.0294(11) 0.0062(10)
C13 0.0747(14) 0.0596(12) 0.0656(12) 0.0120(9) -0.0225(10) -0.0110(10)
C14 0.0647(13) 0.0840(16) 0.0725(14) 0.0102(12) -0.0100(10) 0.0211(11)
C15 0.0518(10) 0.0516(11) 0.0924(16) 0.0098(10) -0.0071(10) 0.0051(8)
C16 0.0668(13) 0.0608(13) 0.0951(17) 0.0178(12) -0.0289(12) -0.0023(10)
C17 0.0824(15) 0.0579(11) 0.0605(12) -0.0058(9) 0.0262(10) -0.0092(10)
C18 0.0648(13) 0.0764(15) 0.0951(17) -0.0114(13) 0.0202(12) 0.0184(11)
